data_4124928
loop_
_publ_author_name
'Xie, Da'
'King, Tyler L.'
'Banerjee, Arnab'
'Kohli, Vikraant'
'Que, Emily L.'

_publ_section_title
;
 Exploiting Copper Redox for (19)F Magnetic Resonance-Based Detection of
 Cellular Hypoxia.
;
_journal_issue 9
_journal_name_full 'Journal of the American Chemical Society'
_journal_page_first 2937
_journal_page_last 2940
_journal_paper_doi 10.1021/jacs.5b13215
_journal_volume 138
_journal_year 2016
_chemical_formula_moiety 'C10 H12 N6 F6 S2 2-, Cu 2+, 1/2 C7 H8'
_chemical_formula_sum 'C13.5 H16 Cu F6 N6 S2'
_chemical_formula_weight 503.98
_chemical_name_systematic
;
 ?
;
_space_group_crystal_system triclinic
_space_group_IT_number 2
_space_group_name_Hall '-P 1'
_space_group_name_H-M_alt 'P -1'
_symmetry_space_group_name_Hall '-P 1'
_symmetry_space_group_name_H-M 'P -1'
_atom_sites_solution_hydrogens geom
_audit_creation_method SHELXL-2013
_cell_angle_alpha 72.361(2)
_cell_angle_beta 82.014(2)
_cell_angle_gamma 89.406(2)
_cell_formula_units_Z 2
_cell_length_a 8.7222(2)
_cell_length_b 9.0474(3)
_cell_length_c 13.4007(4)
_cell_measurement_reflns_used 7593
_cell_measurement_temperature 100(2)
_cell_measurement_theta_max 74.8
_cell_measurement_theta_min 5.11
_cell_volume 997.44(5)
_computing_cell_refinement 'CrysAlisPro V 1.171.37.31, Agilent Technologies'
_computing_data_collection 'CrysAlisPro V 1.171.37.31, Agilent Technologies'
_computing_data_reduction 'CrysAlisPro V 1.171.37.31, Agilent Technologies'
_computing_molecular_graphics 'XP SHELXTL/PC, Siemens Analytical'
_computing_publication_material 'XL SHELXTL/PC, Siemens Analytical'
_computing_structure_refinement 'Shelxl-2013, Sheldrick, G. M.'
_computing_structure_solution
;

SUPERFLIP.  Palatinus, L. and Chapuis, G., J. Appl. Cryst. 40, 786-790.
;
_diffrn_ambient_temperature 100(2)
_diffrn_measured_fraction_theta_full 1.000
_diffrn_measured_fraction_theta_max 0.987
_diffrn_measurement_device_type 'Agilent SuperNova with AtlasS2 CCD'
_diffrn_measurement_method \w-scans
_diffrn_radiation_type CuK\a
_diffrn_radiation_wavelength 1.54184
_diffrn_reflns_av_R_equivalents 0.0242
_diffrn_reflns_av_unetI/netI 0.0205
_diffrn_reflns_Laue_measured_fraction_full 1.000
_diffrn_reflns_Laue_measured_fraction_max 0.987
_diffrn_reflns_limit_h_max 10
_diffrn_reflns_limit_h_min -10
_diffrn_reflns_limit_k_max 11
_diffrn_reflns_limit_k_min -11
_diffrn_reflns_limit_l_max 15
_diffrn_reflns_limit_l_min -16
_diffrn_reflns_number 13462
_diffrn_reflns_point_group_measured_fraction_full 1.000
_diffrn_reflns_point_group_measured_fraction_max 0.987
_diffrn_reflns_theta_full 67.684
_diffrn_reflns_theta_max 75.893
_diffrn_reflns_theta_min 3.497
_diffrn_source 'microfcus sealed tube'
_exptl_absorpt_coefficient_mu 4.143
_exptl_absorpt_correction_T_max 1.00
_exptl_absorpt_correction_T_min 0.860
_exptl_absorpt_correction_type multi-scan
_exptl_absorpt_process_details
;
CrysAlisPro, Agilent Technologies,
Version 1.171.37.35h (release 09-02-2015 CrysAlis171 .NET)
(compiled Feb  9 2015,16:26:32)
Empirical absorption correction using spherical harmonics,
 implemented in SCALE3 ABSPACK scaling algorithm.
;
_exptl_crystal_colour red
_exptl_crystal_density_diffrn 1.678
_exptl_crystal_description lath
_exptl_crystal_F_000 508
_exptl_crystal_size_max 0.240
_exptl_crystal_size_mid 0.120
_exptl_crystal_size_min 0.035
_refine_diff_density_max 0.823
_refine_diff_density_min -0.680
_refine_diff_density_rms 0.077
_refine_ls_extinction_method none
_refine_ls_goodness_of_fit_ref 0.926
_refine_ls_hydrogen_treatment constr
_refine_ls_matrix_type full
_refine_ls_number_parameters 272
_refine_ls_number_reflns 4100
_refine_ls_number_restraints 109
_refine_ls_restrained_S_all 0.923
_refine_ls_R_factor_all 0.0381
_refine_ls_R_factor_gt 0.0360
_refine_ls_shift/su_max 0.024
_refine_ls_shift/su_mean 0.002
_refine_ls_structure_factor_coef Fsqd
_refine_ls_weighting_details 'w=1/[\s^2^(Fo^2^)+(0.0647P)^2^+1.4695P] where P=(Fo^2^+2Fc^2^)/3'
_refine_ls_weighting_scheme calc
_refine_ls_wR_factor_gt 0.0989
_refine_ls_wR_factor_ref 0.1012
_reflns_Friedel_coverage 0.000
_reflns_number_gt 3844
_reflns_number_total 4100
_reflns_threshold_expression 'I > 2\s(I)'
_cod_data_source_file ja5b13215_si_002.cif
_cod_data_source_block shelx
_cod_depositor_comments 'Adding full bibliography for 4124928--4124929.cif.'
_cod_original_formula_sum 'C13.50 H16 Cu F6 N6 S2'
_cod_database_code 4124928
_shelx_space_group_comment
;
The symmetry employed for this shelxl refinement is uniquely defined
by the following loop, which should always be used as a source of
symmetry information in preference to the above space-group names.
They are only intended as comments.
;
_shelx_estimated_absorpt_t_min 0.436
_shelx_estimated_absorpt_t_max 0.869
_shelxl_version_number 2013-4

loop_
_space_group_symop_operation_xyz
'x, y, z'
'-x, -y, -z'

loop_
_atom_site_label
_atom_site_type_symbol
_atom_site_fract_x
_atom_site_fract_y
_atom_site_fract_z
_atom_site_U_iso_or_equiv
_atom_site_adp_type
_atom_site_occupancy
_atom_site_site_symmetry_order
_atom_site_calc_flag
_atom_site_refinement_flags_posn
_atom_site_refinement_flags_adp
_atom_site_refinement_flags_occupancy
_atom_site_disorder_assembly
_atom_site_disorder_group
Cu1 Cu 0.42644(3) 0.27497(3) 0.44648(2) 0.01782(11) Uani 1 1 d . . . . .
S1 S 0.20118(6) 0.14161(6) 0.47367(4) 0.02104(13) Uani 1 1 d . . . . .
S2 S 0.44834(6) 0.46317(6) 0.29088(4) 0.02347(13) Uani 1 1 d . . . . .
F1 F 0.0622(2) -0.37827(18) 0.89824(12) 0.0495(5) Uani 1 1 d . . . . .
F2 F -0.1018(2) -0.2491(3) 0.80363(19) 0.0752(8) Uani 1 1 d . . . . .
F3 F 0.0740(4) -0.1297(2) 0.85210(15) 0.0850(9) Uani 1 1 d . . . . .
F4 F 0.99625(17) 0.59326(16) 0.22329(13) 0.0361(3) Uani 1 1 d . . . . .
F5 F 1.06477(17) 0.83353(17) 0.18626(13) 0.0364(3) Uani 1 1 d . . . . .
F6 F 0.93898(18) 0.7593(2) 0.08168(12) 0.0431(4) Uani 1 1 d . . . . .
N1 N 0.1340(2) -0.1150(2) 0.63285(15) 0.0228(4) Uani 1 1 d . . . . .
H1N H 0.0460 -0.1072 0.6069 0.027 Uiso 1 1 calc R U . . .
N2 N 0.3690(2) -0.0044(2) 0.63256(14) 0.0197(3) Uani 1 1 d . . . . .
N3 N 0.4670(2) 0.1210(2) 0.57828(13) 0.0172(3) Uani 1 1 d . . . . .
N4 N 0.6177(2) 0.3665(2) 0.46636(14) 0.0182(3) Uani 1 1 d . . . . .
N5 N 0.6882(2) 0.4998(2) 0.39580(14) 0.0202(4) Uani 1 1 d . . . . .
N6 N 0.6707(2) 0.6803(2) 0.23648(15) 0.0244(4) Uani 1 1 d . . . . .
H6N H 0.6257 0.7110 0.1791 0.029 Uiso 1 1 calc R U . . .
C1 C 0.0462(4) -0.2508(3) 0.8188(2) 0.0395(6) Uani 1 1 d . . . . .
C2 C 0.1535(3) -0.2489(2) 0.72119(18) 0.0247(4) Uani 1 1 d . . . . .
H2A H 0.2618 -0.2492 0.7357 0.030 Uiso 1 1 calc R U . . .
H2B H 0.1343 -0.3442 0.7025 0.030 Uiso 1 1 calc R U . . .
C3 C 0.2437(2) -0.0008(2) 0.58778(16) 0.0191(4) Uani 1 1 d . . . . .
C4 C 0.5892(2) 0.1488(2) 0.61555(16) 0.0191(4) Uani 1 1 d . . . . .
C5 C 0.6808(2) 0.2902(2) 0.54782(16) 0.0190(4) Uani 1 1 d . . . . .
C6 C 0.6135(2) 0.5493(2) 0.31368(17) 0.0204(4) Uani 1 1 d . . . . .
C7 C 0.8011(3) 0.7716(3) 0.24335(18) 0.0253(5) Uani 1 1 d . . . . .
H7A H 0.8141 0.7498 0.3186 0.030 Uiso 1 1 calc R U . . .
H7B H 0.7795 0.8830 0.2152 0.030 Uiso 1 1 calc R U . . .
C8 C 0.9493(3) 0.7385(3) 0.18314(18) 0.0262(5) Uani 1 1 d . . . . .
C9 C 0.6347(3) 0.0538(3) 0.71828(17) 0.0248(4) Uani 1 1 d . . . . .
H9A H 0.6196 0.1129 0.7691 0.037 Uiso 1 1 calc R U . . .
H9B H 0.7440 0.0281 0.7076 0.037 Uiso 1 1 calc R U . . .
H9C H 0.5706 -0.0420 0.7457 0.037 Uiso 1 1 calc R U . . .
C10 C 0.8317(2) 0.3348(3) 0.57263(19) 0.0257(5) Uani 1 1 d . . . . .
H10A H 0.9084 0.2576 0.5650 0.039 Uiso 1 1 calc R U . . .
H10B H 0.8186 0.3393 0.6455 0.039 Uiso 1 1 calc R U . . .
H10C H 0.8675 0.4368 0.5238 0.039 Uiso 1 1 calc R U . . .
C1A C 0.5363(16) 0.1756(8) 1.0103(5) 0.0456(8) Uiso 0.285(4) 1 d D U P A -1
C2A C 0.3827(14) 0.1356(11) 1.0115(7) 0.0456(8) Uiso 0.285(4) 1 d D U P A -1
H2A1 H 0.3037 0.2066 1.0179 0.055 Uiso 0.285(4) 1 calc R U P A -1
C3A C 0.3451(10) -0.0087(14) 1.0033(8) 0.0456(8) Uiso 0.285(4) 1 d D U P A -1
H3A H 0.2400 -0.0363 1.0041 0.055 Uiso 0.285(4) 1 calc R U P A -1
C4A C 0.4601(15) -0.1130(8) 0.9939(7) 0.0456(8) Uiso 0.285(4) 1 d D U P A -1
H4A H 0.4340 -0.2116 0.9883 0.055 Uiso 0.285(4) 1 calc R U P A -1
C5A C 0.6137(12) -0.0720(13) 0.9926(7) 0.0456(8) Uiso 0.285(4) 1 d D U P A -1
H5A H 0.6930 -0.1427 0.9860 0.055 Uiso 0.285(4) 1 calc R U P A -1
C6A C 0.6517(10) 0.0727(16) 1.0011(7) 0.0456(8) Uiso 0.285(4) 1 d D U P A -1
H6A H 0.7566 0.1005 1.0006 0.055 Uiso 0.285(4) 1 calc R U P A -1
C7A C 0.6131(12) 0.3131(10) 1.0165(7) 0.0456(8) Uiso 0.285(4) 1 d D U P A -1
H7A1 H 0.5359 0.3905 1.0228 0.068 Uiso 0.285(4) 1 calc R U P A -1
H7A2 H 0.6878 0.3561 0.9524 0.068 Uiso 0.285(4) 1 calc R U P A -1
H7A3 H 0.6675 0.2857 1.0786 0.068 Uiso 0.285(4) 1 calc R U P A -1
C1B C 0.441(2) 0.1678(12) 1.0126(6) 0.0456(8) Uiso 0.215(4) 1 d D U P A -2
C2B C 0.3449(14) 0.0474(18) 1.0122(9) 0.0456(8) Uiso 0.215(4) 1 d D U P A -2
H2B1 H 0.2362 0.0605 1.0174 0.055 Uiso 0.215(4) 1 calc R U P A -2
C3B C 0.4041(17) -0.0924(15) 1.0043(9) 0.0456(8) Uiso 0.215(4) 1 d D U P A -2
H3B H 0.3361 -0.1738 1.0044 0.055 Uiso 0.215(4) 1 calc R U P A -2
C4B C 0.5640(19) -0.1133(15) 0.9963(10) 0.0456(8) Uiso 0.215(4) 1 d D U P A -2
H4B H 0.6065 -0.2079 0.9903 0.055 Uiso 0.215(4) 1 calc R U P A -2
C5B C 0.6585(15) 0.0080(19) 0.9974(12) 0.0456(8) Uiso 0.215(4) 1 d D U P A -2
H5B H 0.7671 -0.0057 0.9928 0.055 Uiso 0.215(4) 1 calc R U P A -2
C6B C 0.6016(19) 0.1487(15) 1.0048(9) 0.0456(8) Uiso 0.215(4) 1 d D U P A -2
H6B H 0.6698 0.2301 1.0045 0.055 Uiso 0.215(4) 1 calc R U P A -2
C7B C 0.4229(16) 0.3234(12) 1.0192(9) 0.0456(8) Uiso 0.215(4) 1 d D U P A -2
H7B1 H 0.5249 0.3703 1.0163 0.068 Uiso 0.215(4) 1 calc R U P A -2
H7B2 H 0.3587 0.3200 1.0860 0.068 Uiso 0.215(4) 1 calc R U P A -2
H7B3 H 0.3729 0.3856 0.9598 0.068 Uiso 0.215(4) 1 calc R U P A -2

loop_
_atom_site_aniso_label
_atom_site_aniso_U_11
_atom_site_aniso_U_22
_atom_site_aniso_U_33
_atom_site_aniso_U_23
_atom_site_aniso_U_13
_atom_site_aniso_U_12
Cu1 0.01333(17) 0.02152(17) 0.01724(17) -0.00404(12) -0.00153(11) -0.00310(12)
S1 0.0146(2) 0.0253(3) 0.0214(3) -0.0040(2) -0.00318(18) -0.00422(18)
S2 0.0184(3) 0.0290(3) 0.0195(3) -0.0018(2) -0.00303(19) -0.0038(2)
F1 0.0883(14) 0.0236(7) 0.0272(8) 0.0003(6) 0.0051(8) -0.0065(8)
F2 0.0385(11) 0.0682(13) 0.0800(15) 0.0171(11) 0.0315(10) 0.0131(9)
F3 0.186(3) 0.0247(8) 0.0345(10) -0.0135(7) 0.0272(13) -0.0132(12)
F4 0.0299(8) 0.0260(7) 0.0516(9) -0.0131(6) -0.0003(7) -0.0018(6)
F5 0.0289(7) 0.0305(7) 0.0452(9) -0.0047(6) -0.0049(6) -0.0130(6)
F6 0.0321(8) 0.0719(11) 0.0250(7) -0.0174(7) 0.0034(6) -0.0037(7)
N1 0.0180(9) 0.0246(9) 0.0239(9) -0.0051(7) -0.0015(7) -0.0047(7)
N2 0.0177(8) 0.0208(8) 0.0195(8) -0.0056(7) 0.0001(7) -0.0035(7)
N3 0.0155(8) 0.0184(8) 0.0173(8) -0.0053(6) -0.0008(6) -0.0013(6)
N4 0.0144(8) 0.0205(8) 0.0191(8) -0.0068(7) 0.0010(6) -0.0031(6)
N5 0.0170(8) 0.0204(8) 0.0211(9) -0.0047(7) 0.0007(7) -0.0035(7)
N6 0.0234(9) 0.0241(9) 0.0216(9) -0.0021(7) -0.0006(7) -0.0031(7)
C1 0.0605(18) 0.0191(11) 0.0305(13) -0.0030(10) 0.0117(12) 0.0000(11)
C2 0.0226(11) 0.0207(10) 0.0281(11) -0.0052(9) 0.0009(9) -0.0026(8)
C3 0.0182(10) 0.0205(9) 0.0196(9) -0.0088(8) 0.0004(8) -0.0013(7)
C4 0.0165(9) 0.0237(10) 0.0175(9) -0.0073(8) -0.0007(7) 0.0001(8)
C5 0.0141(10) 0.0251(10) 0.0186(10) -0.0087(8) 0.0000(7) -0.0010(8)
C6 0.0179(10) 0.0220(10) 0.0198(10) -0.0066(8) 0.0037(8) -0.0008(8)
C7 0.0284(12) 0.0207(10) 0.0253(11) -0.0069(8) 0.0013(9) -0.0047(8)
C8 0.0250(11) 0.0260(11) 0.0259(11) -0.0065(9) -0.0007(9) -0.0061(9)
C9 0.0239(11) 0.0297(11) 0.0197(10) -0.0045(9) -0.0061(8) -0.0026(9)
C10 0.0160(10) 0.0308(11) 0.0292(11) -0.0065(9) -0.0046(8) -0.0033(8)

loop_
_atom_type_symbol
_atom_type_description
_atom_type_scat_dispersion_real
_atom_type_scat_dispersion_imag
_atom_type_scat_source
C C 0.0181 0.0091 'International Tables Vol C Tables 4.2.6.8 and 6.1.1.4'
H H 0.0000 0.0000 'International Tables Vol C Tables 4.2.6.8 and 6.1.1.4'
Cu Cu -1.9646 0.5888 'International Tables Vol C Tables 4.2.6.8 and 6.1.1.4'
F F 0.0727 0.0534 'International Tables Vol C Tables 4.2.6.8 and 6.1.1.4'
N N 0.0311 0.0180 'International Tables Vol C Tables 4.2.6.8 and 6.1.1.4'
S S 0.3331 0.5567 'International Tables Vol C Tables 4.2.6.8 and 6.1.1.4'

loop_
_geom_angle_atom_site_label_1
_geom_angle_atom_site_label_2
_geom_angle_atom_site_label_3
_geom_angle
N4 Cu1 N3 80.42(7)
N4 Cu1 S2 85.53(5)
N3 Cu1 S2 164.70(6)
N4 Cu1 S1 163.71(6)
N3 Cu1 S1 84.92(5)
S2 Cu1 S1 109.72(2)
C3 S1 Cu1 94.43(7)
C6 S2 Cu1 93.62(7)
C3 N1 C2 123.59(19)
C3 N1 H1N 118.2
C2 N1 H1N 118.2
C3 N2 N3 111.00(17)
C4 N3 N2 120.91(18)
C4 N3 Cu1 115.70(14)
N2 N3 Cu1 123.27(13)
C5 N4 N5 120.65(18)
C5 N4 Cu1 116.32(14)
N5 N4 Cu1 122.94(14)
C6 N5 N4 110.60(17)
C6 N6 C7 123.66(19)
C6 N6 H6N 118.2
C7 N6 H6N 118.2
F1 C1 F2 106.9(2)
F1 C1 F3 106.8(2)
F2 C1 F3 108.1(3)
F1 C1 C2 111.1(2)
F2 C1 C2 111.8(2)
F3 C1 C2 111.9(2)
N1 C2 C1 112.11(19)
N1 C2 H2A 109.2
C1 C2 H2A 109.2
N1 C2 H2B 109.2
C1 C2 H2B 109.2
H2A C2 H2B 107.9
N2 C3 N1 118.32(19)
N2 C3 S1 126.20(16)
N1 C3 S1 115.48(16)
N3 C4 C5 113.92(18)
N3 C4 C9 124.5(2)
C5 C4 C9 121.58(18)
N4 C5 C4 113.52(18)
N4 C5 C10 124.47(19)
C4 C5 C10 122.01(18)
N5 C6 N6 117.26(19)
N5 C6 S2 127.14(17)
N6 C6 S2 115.58(16)
N6 C7 C8 112.68(18)
N6 C7 H7A 109.1
C8 C7 H7A 109.1
N6 C7 H7B 109.1
C8 C7 H7B 109.1
H7A C7 H7B 107.8
F6 C8 F5 107.17(19)
F6 C8 F4 107.1(2)
F5 C8 F4 106.21(19)
F6 C8 C7 112.6(2)
F5 C8 C7 110.29(19)
F4 C8 C7 113.08(19)
C4 C9 H9A 109.5
C4 C9 H9B 109.5
H9A C9 H9B 109.5
C4 C9 H9C 109.5
H9A C9 H9C 109.5
H9B C9 H9C 109.5
C5 C10 H10A 109.5
C5 C10 H10B 109.5
H10A C10 H10B 109.5
C5 C10 H10C 109.5
H10A C10 H10C 109.5
H10B C10 H10C 109.5
C6A C1A C2A 120.4(4)
C6A C1A C7A 106.1(11)
C2A C1A C7A 133.4(12)
C1A C2A C3A 119.7(4)
C1A C2A H2A1 120.2
C3A C2A H2A1 120.2
C4A C3A C2A 120.4(4)
C4A C3A H3A 119.8
C2A C3A H3A 119.8
C3A C4A C5A 119.5(4)
C3A C4A H4A 120.2
C5A C4A H4A 120.2
C4A C5A C6A 120.1(4)
C4A C5A H5A 119.9
C6A C5A H5A 120.0
C1A C6A C5A 119.8(4)
C1A C6A H6A 120.1
C5A C6A H6A 120.1
C1A C7A H7A1 109.5
C1A C7A H7A2 109.5
H7A1 C7A H7A2 109.5
C1A C7A H7A3 109.5
H7A1 C7A H7A3 109.5
H7A2 C7A H7A3 109.5
C2B C1B C6B 119.5(9)
C2B C1B C7B 136.7(14)
C6B C1B C7B 103.9(14)
C1B C2B C3B 121.3(9)
C1B C2B H2B1 119.3
C3B C2B H2B1 119.4
C2B C3B C4B 120.0(9)
C2B C3B H3B 120.0
C4B C3B H3B 120.0
C5B C4B C3B 118.0(9)
C5B C4B H4B 121.0
C3B C4B H4B 121.0
C4B C5B C6B 122.9(10)
C4B C5B H5B 118.5
C6B C5B H5B 118.6
C5B C6B C1B 118.4(9)
C5B C6B H6B 120.8
C1B C6B H6B 120.8
C1B C7B H7B1 109.5
C1B C7B H7B2 109.5
H7B1 C7B H7B2 109.5
C1B C7B H7B3 109.5
H7B1 C7B H7B3 109.5
H7B2 C7B H7B3 109.5

loop_
_geom_bond_atom_site_label_1
_geom_bond_atom_site_label_2
_geom_bond_distance
Cu1 N4 1.9561(17)
Cu1 N3 1.9641(17)
Cu1 S2 2.2423(6)
Cu1 S1 2.2434(6)
S1 C3 1.758(2)
S2 C6 1.751(2)
F1 C1 1.333(3)
F2 C1 1.333(4)
F3 C1 1.338(3)
F4 C8 1.344(3)
F5 C8 1.344(3)
F6 C8 1.331(3)
N1 C3 1.352(3)
N1 C2 1.443(3)
N1 H1N 0.8800
N2 C3 1.314(3)
N2 N3 1.376(2)
N3 C4 1.296(3)
N4 C5 1.293(3)
N4 N5 1.374(2)
N5 C6 1.316(3)
N6 C6 1.360(3)
N6 C7 1.442(3)
N6 H6N 0.8800
C1 C2 1.495(3)
C2 H2A 0.9900
C2 H2B 0.9900
C4 C5 1.488(3)
C4 C9 1.490(3)
C5 C10 1.490(3)
C7 C8 1.503(3)
C7 H7A 0.9900
C7 H7B 0.9900
C9 H9A 0.9800
C9 H9B 0.9800
C9 H9C 0.9800
C10 H10A 0.9800
C10 H10B 0.9800
C10 H10C 0.9800
C1A C6A 1.382(6)
C1A C2A 1.387(6)
C1A C7A 1.449(8)
C2A C3A 1.390(6)
C2A H2A1 0.9500
C3A C4A 1.389(6)
C3A H3A 0.9500
C4A C5A 1.391(6)
C4A H4A 0.9500
C5A C6A 1.396(6)
C5A H5A 0.9500
C6A H6A 0.9500
C7A H7A1 0.9800
C7A H7A2 0.9800
C7A H7A3 0.9800
C1B C2B 1.385(7)
C1B C6B 1.401(7)
C1B C7B 1.443(11)
C2B C3B 1.389(7)
C2B H2B1 0.9500
C3B C4B 1.399(7)
C3B H3B 0.9500
C4B C5B 1.384(7)
C4B H4B 0.9500
C5B C6B 1.388(7)
C5B H5B 0.9500
C6B H6B 0.9500
C7B H7B1 0.9800
C7B H7B2 0.9800
C7B H7B3 0.9800

loop_
_geom_torsion_atom_site_label_1
_geom_torsion_atom_site_label_2
_geom_torsion_atom_site_label_3
_geom_torsion_atom_site_label_4
_geom_torsion
C3 N2 N3 C4 172.45(18)
C3 N2 N3 Cu1 -3.6(2)
C5 N4 N5 C6 173.39(18)
Cu1 N4 N5 C6 -3.0(2)
C3 N1 C2 C1 113.7(2)
F1 C1 C2 N1 177.7(2)
F2 C1 C2 N1 58.3(3)
F3 C1 C2 N1 -63.1(3)
N3 N2 C3 N1 -178.85(17)
N3 N2 C3 S1 0.2(3)
C2 N1 C3 N2 -6.5(3)
C2 N1 C3 S1 174.38(16)
Cu1 S1 C3 N2 2.37(19)
Cu1 S1 C3 N1 -178.55(15)
N2 N3 C4 C5 -179.02(17)
Cu1 N3 C4 C5 -2.7(2)
N2 N3 C4 C9 -1.1(3)
Cu1 N3 C4 C9 175.23(16)
N5 N4 C5 C4 -179.82(16)
Cu1 N4 C5 C4 -3.2(2)
N5 N4 C5 C10 -0.9(3)
Cu1 N4 C5 C10 175.68(16)
N3 C4 C5 N4 3.9(3)
C9 C4 C5 N4 -174.12(19)
N3 C4 C5 C10 -175.04(19)
C9 C4 C5 C10 7.0(3)
N4 N5 C6 N6 -179.54(17)
N4 N5 C6 S2 -0.7(3)
C7 N6 C6 N5 -4.2(3)
C7 N6 C6 S2 176.86(16)
Cu1 S2 C6 N5 3.09(19)
Cu1 S2 C6 N6 -178.05(15)
C6 N6 C7 C8 99.8(2)
N6 C7 C8 F6 56.3(3)
N6 C7 C8 F5 175.95(18)
N6 C7 C8 F4 -65.3(3)
C6A C1A C2A C3A -0.1(3)
C7A C1A C2A C3A 179.6(3)
C1A C2A C3A C4A 0.0(3)
C2A C3A C4A C5A -0.1(6)
C3A C4A C5A C6A 0.2(8)
C2A C1A C6A C5A 0.3(6)
C7A C1A C6A C5A -179.5(5)
C4A C5A C6A C1A -0.3(8)
C6B C1B C2B C3B 0.1(3)
C7B C1B C2B C3B 179.9(4)
C1B C2B C3B C4B -0.2(3)
C2B C3B C4B C5B 0.5(6)
C3B C4B C5B C6B -0.8(9)
C4B C5B C6B C1B 0.7(9)
C2B C1B C6B C5B -0.3(6)
C7B C1B C6B C5B 179.8(5)
